data_4506416
loop_
_publ_author_name
'Lee, Mijoon'
'Ikejiri, Masahiro'
'Klimpel, Dennis'
'Toth, Marta'
'Espahbodi, Mana'
'Hesek, Dusan'
'Forbes, Christopher'
'Kumarasiri, Malika'
'Noll, Bruce C.'
'Chang, Mayland'
'Mobashery, Shahriar'

_publ_section_title
;
 Structure-Activity Relationship for Thiirane-Based Gelatinase Inhibitors.
;
_journal_issue 6
_journal_name_full 'ACS medicinal chemistry letters'
_journal_page_first 490
_journal_page_last 495
_journal_paper_doi 10.1021/ml300050b
_journal_volume 3
_journal_year 2012
_chemical_absolute_configuration ad
_chemical_compound_source synthesized
_chemical_formula_moiety 'C15 H13 I O3 S2'
_chemical_formula_sum 'C15 H13 I O3 S2'
_chemical_formula_weight 432.27
_space_group_IT_number 33
_symmetry_cell_setting orthorhombic
_symmetry_Int_Tables_number 33
_symmetry_space_group_name_Hall 'P 2c -2n'
_symmetry_space_group_name_H-M 'P n a 21'
_atom_sites_solution_hydrogens geom
_atom_sites_solution_primary direct
_atom_sites_solution_secondary difmap
_audit_creation_method SHELXL-97
_cell_angle_alpha 90.00
_cell_angle_beta 90.00
_cell_angle_gamma 90.00
_cell_formula_units_Z 4
_cell_length_a 9.0219(2)
_cell_length_b 5.1183(1)
_cell_length_c 34.1133(7)
_cell_measurement_reflns_used 8710
_cell_measurement_temperature 100(2)
_cell_measurement_theta_max 68.72
_cell_measurement_theta_min 2.59
_cell_volume 1575.24(6)
_computing_cell_refinement 'APEX2/SAINT (Bruker, 2007)'
_computing_data_collection 'APEX2 (Bruker, 2007)'
_computing_data_reduction 'SAINT/XPREP (Bruker, 2007; Sheldrick, 2008)'
_computing_molecular_graphics 'XP (Sheldrick, 2008)'
_computing_publication_material 'XCIF (Sheldrick, 2008)/enCIFer (CCDC, 2005)'
_computing_structure_refinement 'XL (Sheldrick, 2008)'
_computing_structure_solution 'XS (Sheldrick, 2008)'
_diffrn_ambient_temperature 100(2)
_diffrn_detector_area_resol_mean 8.33
_diffrn_measured_fraction_theta_full 0.979
_diffrn_measured_fraction_theta_max 0.980
_diffrn_measurement_device_type 'Bruker SMART Apex CCD diffractometer'
_diffrn_measurement_method '\f and \w scans'
_diffrn_radiation_monochromator graphite
_diffrn_radiation_probe x-ray
_diffrn_radiation_type CuK\a
_diffrn_radiation_wavelength 1.54178
_diffrn_reflns_av_R_equivalents 0.0349
_diffrn_reflns_av_sigmaI/netI 0.0476
_diffrn_reflns_limit_h_max 10
_diffrn_reflns_limit_h_min -10
_diffrn_reflns_limit_k_max 6
_diffrn_reflns_limit_k_min -6
_diffrn_reflns_limit_l_max 32
_diffrn_reflns_limit_l_min -39
_diffrn_reflns_number 13354
_diffrn_reflns_theta_full 69.36
_diffrn_reflns_theta_max 69.36
_diffrn_reflns_theta_min 2.59
_diffrn_source 'fine-focus sealed tube'
_diffrn_source_type 'Siemens KFFCU2K-90'
_exptl_absorpt_coefficient_mu 18.514
_exptl_absorpt_correction_T_max 0.40
_exptl_absorpt_correction_T_min 0.07
_exptl_absorpt_correction_type multi-scan
_exptl_absorpt_process_details 'Sheldrick, G. M. (2006). SADABS. University of G\"ottingen, Germany.'
_exptl_crystal_colour 'clear colorless'
_exptl_crystal_density_diffrn 1.823
_exptl_crystal_density_method 'not measured'
_exptl_crystal_description parallelepiped
_exptl_crystal_F_000 848
_exptl_crystal_size_max 0.28
_exptl_crystal_size_mid 0.10
_exptl_crystal_size_min 0.05
_refine_diff_density_max 1.485
_refine_diff_density_min -0.649
_refine_diff_density_rms 0.084
_refine_ls_abs_structure_details 'Flack H D (1983), Acta Cryst. A39, 876-881'
_refine_ls_abs_structure_Flack 0.041(6)
_refine_ls_extinction_method none
_refine_ls_goodness_of_fit_ref 1.096
_refine_ls_hydrogen_treatment constr
_refine_ls_matrix_type full
_refine_ls_number_parameters 203
_refine_ls_number_reflns 2374
_refine_ls_number_restraints 7
_refine_ls_restrained_S_all 1.095
_refine_ls_R_factor_all 0.0252
_refine_ls_R_factor_gt 0.0246
_refine_ls_shift/su_max 0.000
_refine_ls_shift/su_mean 0.000
_refine_ls_structure_factor_coef Fsqd
_refine_ls_weighting_details 'calc w=1/[\s^2^(Fo^2^)+(0.0000P)^2^+2.0670P] where P=(Fo^2^+2Fc^2^)/3'
_refine_ls_weighting_scheme calc
_refine_ls_wR_factor_gt 0.0524
_refine_ls_wR_factor_ref 0.0525
_reflns_number_gt 2328
_reflns_number_total 2374
_reflns_threshold_expression >2sigma(I)
_cod_data_source_file ml300050b_si_002.cif
_cod_data_source_block compound_22a
_cod_database_code 4506416

loop_
_symmetry_equiv_pos_as_xyz
'x, y, z'
'-x, -y, z+1/2'
'-x+1/2, y+1/2, z+1/2'
'x+1/2, -y+1/2, z'

loop_
_atom_site_label
_atom_site_type_symbol
_atom_site_fract_x
_atom_site_fract_y
_atom_site_fract_z
_atom_site_U_iso_or_equiv
_atom_site_adp_type
_atom_site_occupancy
_atom_site_symmetry_multiplicity
_atom_site_calc_flag
_atom_site_refinement_flags
_atom_site_disorder_assembly
_atom_site_disorder_group
I1 I 0.16294(3) 0.68693(5) 0.430613(11) 0.02588(9) Uani 1 1 d . . .
S1 S 0.29154(10) 0.61179(16) 0.11859(3) 0.01176(18) Uani 1 1 d . B .
S2 S 0.53045(12) 0.4390(2) 0.01013(3) 0.0293(3) Uani 1 1 d . . .
O1 O 0.5056(3) 0.3772(6) 0.27831(9) 0.0239(6) Uani 1 1 d . . .
O2 O 0.2972(3) 0.8900(5) 0.11313(9) 0.0189(6) Uani 1 1 d . . .
O3 O 0.1501(3) 0.4837(5) 0.11283(9) 0.0184(6) Uani 1 1 d . . .
C1 C 0.4202(4) 0.4424(7) 0.31091(12) 0.0177(8) Uani 1 1 d . . .
C2 C 0.4440(5) 0.2982(7) 0.34458(14) 0.0205(9) Uani 1 1 d . . .
H2 H 0.5102 0.1539 0.3441 0.025 Uiso 1 1 calc R . .
C3 C 0.3714(5) 0.3640(8) 0.37893(13) 0.0227(9) Uani 1 1 d . . .
H3 H 0.3884 0.2667 0.4022 0.027 Uiso 1 1 calc R . .
C4 C 0.2737(5) 0.5730(8) 0.37906(12) 0.0194(8) Uani 1 1 d . . .
C5 C 0.2495(5) 0.7161(8) 0.34508(13) 0.0191(8) Uani 1 1 d . . .
H5 H 0.1822 0.8587 0.3454 0.023 Uiso 1 1 calc R . .
C6 C 0.3226(5) 0.6524(8) 0.31095(14) 0.0230(9) Uani 1 1 d . . .
H6 H 0.3065 0.7508 0.2877 0.028 Uiso 1 1 calc R . .
C7 C 0.4481(5) 0.4399(7) 0.24148(12) 0.0174(8) Uani 1 1 d . . .
C8 C 0.5127(5) 0.6446(7) 0.22087(13) 0.0188(8) Uani 1 1 d . . .
H8 H 0.5895 0.7461 0.2323 0.023 Uiso 1 1 calc R . .
C9 C 0.4622(4) 0.6975(7) 0.18313(13) 0.0172(8) Uani 1 1 d . . .
H9 H 0.5028 0.8391 0.1687 0.021 Uiso 1 1 calc R . .
C10 C 0.3529(4) 0.5431(7) 0.16682(12) 0.0144(8) Uani 1 1 d . . .
C11 C 0.2886(5) 0.3386(7) 0.18774(13) 0.0179(8) Uani 1 1 d . . .
H11 H 0.2132 0.2339 0.1763 0.021 Uiso 1 1 calc R . .
C12 C 0.3367(5) 0.2911(8) 0.22554(14) 0.0219(9) Uani 1 1 d . . .
H12 H 0.2926 0.1553 0.2405 0.026 Uiso 1 1 calc R . .
C13 C 0.4268(4) 0.4595(7) 0.08805(12) 0.0155(8) Uani 1 1 d . . .
H13A H 0.5242 0.5450 0.0919 0.019 Uiso 1 1 calc R A 1
H13B H 0.4368 0.2731 0.0954 0.019 Uiso 1 1 calc R A 1
C14 C 0.3817(6) 0.4807(11) 0.04604(16) 0.0200(17) Uani 0.819(16) 1 d P B 1
H14 H 0.2834 0.4037 0.0390 0.024 Uiso 0.819(16) 1 calc PR B 1
C15 C 0.4253(9) 0.7206(13) 0.0247(2) 0.042(2) Uani 0.819(16) 1 d P B 1
H15A H 0.4782 0.8565 0.0399 0.050 Uiso 0.819(16) 1 calc PR B 1
H15B H 0.3535 0.7908 0.0055 0.050 Uiso 0.819(16) 1 calc PR B 1
C14' C 0.4368(9) 0.6503(13) 0.0526(2) 0.032(10) Uani 0.181(16) 1 d PR B 2
H14' H 0.4636 0.8381 0.0565 0.039 Uiso 0.181(16) 1 calc PR B 2
C15' C 0.3380(9) 0.5682(13) 0.0196(2) 0.028(8) Uani 0.181(16) 1 d PRU B 2
H15C H 0.3027 0.7085 0.0020 0.034 Uiso 0.181(16) 1 calc PR B 2
H15D H 0.2609 0.4370 0.0259 0.034 Uiso 0.181(16) 1 calc PR B 2

loop_
_atom_site_aniso_label
_atom_site_aniso_U_11
_atom_site_aniso_U_22
_atom_site_aniso_U_33
_atom_site_aniso_U_23
_atom_site_aniso_U_13
_atom_site_aniso_U_12
I1 0.02284(13) 0.03963(14) 0.01517(14) -0.00090(15) -0.00094(14) 0.00100(10)
S1 0.0097(4) 0.0105(4) 0.0151(5) -0.0009(3) 0.0004(4) 0.0018(3)
S2 0.0214(5) 0.0489(6) 0.0178(6) -0.0056(5) 0.0033(4) 0.0054(5)
O1 0.0221(15) 0.0340(15) 0.0156(17) 0.0039(12) -0.0011(12) 0.0135(13)
O2 0.0199(14) 0.0152(11) 0.0217(16) -0.0004(11) -0.0009(12) 0.0027(11)
O3 0.0121(13) 0.0187(11) 0.0245(16) -0.0027(11) -0.0005(11) -0.0005(10)
C1 0.017(2) 0.0188(18) 0.017(2) -0.0012(15) -0.0016(17) -0.0029(16)
C2 0.022(2) 0.0156(18) 0.024(3) 0.0020(15) -0.0052(18) 0.0016(16)
C3 0.027(2) 0.0233(19) 0.018(2) 0.0050(16) -0.0073(18) -0.0019(17)
C4 0.022(2) 0.024(2) 0.013(2) -0.0011(15) -0.0002(16) -0.0055(17)
C5 0.018(2) 0.0202(19) 0.019(2) -0.0025(16) -0.0027(16) 0.0038(16)
C6 0.025(2) 0.024(2) 0.021(2) 0.0027(16) -0.0037(18) 0.0035(17)
C7 0.017(2) 0.0201(18) 0.015(2) -0.0002(15) 0.0003(16) 0.0097(16)
C8 0.016(2) 0.0169(18) 0.024(2) -0.0040(15) -0.0034(17) 0.0034(16)
C9 0.0144(19) 0.0173(17) 0.020(2) -0.0016(15) 0.0024(16) 0.0001(16)
C10 0.0111(18) 0.0151(17) 0.017(2) -0.0017(14) 0.0018(14) 0.0028(15)
C11 0.019(2) 0.0134(17) 0.022(2) 0.0001(15) -0.0011(16) 0.0011(16)
C12 0.024(2) 0.0163(18) 0.026(3) 0.0055(16) 0.0079(18) 0.0014(16)
C13 0.0126(19) 0.0189(18) 0.015(2) 0.0004(15) 0.0013(15) 0.0046(15)
C14 0.013(2) 0.028(3) 0.019(3) -0.005(2) -0.002(2) 0.001(2)
C15 0.059(5) 0.042(4) 0.025(4) 0.010(3) 0.008(3) 0.025(3)
C14' 0.027(15) 0.025(15) 0.04(2) 0.007(14) 0.012(14) 0.017(13)
C15' 0.025(9) 0.031(9) 0.028(9) -0.001(5) -0.003(5) 0.005(5)

loop_
_atom_type_symbol
_atom_type_description
_atom_type_scat_dispersion_real
_atom_type_scat_dispersion_imag
_atom_type_scat_source
C C 0.0181 0.0091 'International Tables Vol C Tables 4.2.6.8 and 6.1.1.4'
H H 0.0000 0.0000 'International Tables Vol C Tables 4.2.6.8 and 6.1.1.4'
O O 0.0492 0.0322 'International Tables Vol C Tables 4.2.6.8 and 6.1.1.4'
S S 0.3331 0.5567 'International Tables Vol C Tables 4.2.6.8 and 6.1.1.4'
I I -0.3257 6.8362 'International Tables Vol C Tables 4.2.6.8 and 6.1.1.4'

loop_
_geom_angle_atom_site_label_1
_geom_angle_atom_site_label_2
_geom_angle_atom_site_label_3
_geom_angle
O2 S1 O3 117.57(16)
O2 S1 C10 107.82(18)
O3 S1 C10 108.14(18)
O2 S1 C13 109.45(18)
O3 S1 C13 109.01(18)
C10 S1 C13 104.00(18)
C15 S2 C14 48.2(3)
C15' S2 C14' 45.21(15)
C1 O1 C7 117.2(3)
C2 C1 C6 120.7(4)
C2 C1 O1 116.7(4)
C6 C1 O1 122.4(4)
C1 C2 C3 120.0(4)
C1 C2 H2 120.0
C3 C2 H2 120.0
C2 C3 C4 119.4(4)
C2 C3 H3 120.3
C4 C3 H3 120.3
C3 C4 C5 120.3(4)
C3 C4 I1 121.2(3)
C5 C4 I1 118.5(3)
C6 C5 C4 120.4(4)
C6 C5 H5 119.8
C4 C5 H5 119.8
C5 C6 C1 119.2(4)
C5 C6 H6 120.4
C1 C6 H6 120.4
C12 C7 C8 121.6(4)
C12 C7 O1 120.0(4)
C8 C7 O1 118.2(4)
C7 C8 C9 118.5(4)
C7 C8 H8 120.7
C9 C8 H8 120.7
C10 C9 C8 119.6(4)
C10 C9 H9 120.2
C8 C9 H9 120.2
C9 C10 C11 121.4(4)
C9 C10 S1 118.9(3)
C11 C10 S1 119.7(3)
C12 C11 C10 118.6(4)
C12 C11 H11 120.7
C10 C11 H11 120.7
C7 C12 C11 120.1(4)
C7 C12 H12 119.9
C11 C12 H12 119.9
C14 C13 S1 110.0(3)
C14' C13 S1 102.6(3)
C14 C13 H13A 109.7
C14' C13 H13A 76.9
S1 C13 H13A 109.7
C14 C13 H13B 109.7
C14' C13 H13B 142.7
S1 C13 H13B 109.7
H13A C13 H13B 108.2
C15 C14 C13 117.4(5)
C15 C14 S2 64.7(3)
C13 C14 S2 115.7(3)
C15 C14 H14 116.3
C13 C14 H14 116.3
S2 C14 H14 116.3
C14 C15 S2 67.1(3)
C14 C15 H15A 117.0
S2 C15 H15A 117.0
C14 C15 H15B 117.0
S2 C15 H15B 117.0
H15A C15 H15B 114.0
C15' C14' C13 111.9(3)
C15' C14' S2 63.5(2)
C13 C14' S2 104.4(4)
C15' C14' H14' 121.0
C13 C14' H14' 121.0
S2 C14' H14' 121.0
C14' C15' S2 71.3(3)
C14' C15' H15C 116.5
S2 C15' H15C 116.5
C14' C15' H15D 116.5
S2 C15' H15D 116.5
H15C C15' H15D 113.5

loop_
_geom_bond_atom_site_label_1
_geom_bond_atom_site_label_2
_geom_bond_distance
I1 C4 2.105(4)
S1 O2 1.437(3)
S1 O3 1.448(3)
S1 C10 1.771(4)
S1 C13 1.784(4)
S2 C15 1.796(6)
S2 C14 1.829(5)
S2 C15' 1.886(7)
S2 C14' 1.997(7)
O1 C1 1.393(5)
O1 C7 1.396(5)
C1 C2 1.382(6)
C1 C6 1.390(6)
C2 C3 1.384(7)
C2 H2 0.9500
C3 C4 1.386(7)
C3 H3 0.9500
C4 C5 1.388(6)
C5 C6 1.377(7)
C5 H5 0.9500
C6 H6 0.9500
C7 C12 1.374(6)
C7 C8 1.390(6)
C8 C9 1.392(6)
C8 H8 0.9500
C9 C10 1.381(6)
C9 H9 0.9500
C10 C11 1.393(6)
C11 C12 1.382(7)
C11 H11 0.9500
C12 H12 0.9500
C13 C14 1.493(7)
C13 C14' 1.556(8)
C13 H13A 0.9900
C13 H13B 0.9900
C14 C15 1.481(10)
C14 H14 1.0000
C15 H15A 0.9900
C15 H15B 0.9900
C14' C15' 1.4961
C14' H14' 1.0000
C15' H15C 0.9900
C15' H15D 0.9900
